data_7057000
loop_
_publ_author_name
'Asiri, Abdullah M.'
'Hussain, Mohammad Musarraf'
'Arshad, Muhammad Nadeem'
'Rahman, Mohammed M.'

_publ_section_title
;
 A Ce2+ sensor based on napthalen-1-yl-methylene-benzenesulfonohydrazide
 (NMBSH) molecules: ecological sample analysis
;
_journal_issue 6
_journal_name_full 'New Journal of Chemistry'
_journal_page_first 4465
_journal_paper_doi 10.1039/C7NJ05109C
_journal_volume 42
_journal_year 2018
_chemical_formula_moiety 'C17 H14 N2 O2 S'
_chemical_formula_sum 'C17 H14 N2 O2 S'
_chemical_formula_weight 310.36
_chemical_name_common
;
<i>N</i>-(naphthalen-1-yl)benzenesulfonamidee
;
_chemical_name_systematic
; 
<i>N</i>-(naphthalen-1-yl)benzenesulfonamide
;
_space_group_crystal_system orthorhombic
_space_group_IT_number 61
_space_group_name_Hall '-P 2ac 2ab'
_space_group_name_H-M_alt 'P b c a'
_symmetry_space_group_name_Hall '-P 2ac 2ab'
_symmetry_space_group_name_H-M 'P b c a'
_atom_sites_solution_hydrogens mixed
_audit_creation_method SHELXL-2016/6
_audit_update_record
;
2017-12-21 deposited with the CCDC.
2018-02-08 downloaded from the CCDC.
;
_cell_angle_alpha 90
_cell_angle_beta 90
_cell_angle_gamma 90
_cell_formula_units_Z 8
_cell_length_a 14.2556(14)
_cell_length_b 9.1252(7)
_cell_length_c 24.169(2)
_cell_measurement_reflns_used 3524
_cell_measurement_temperature 296(2)
_cell_measurement_theta_max 29.0089
_cell_measurement_theta_min 2.8992
_cell_volume 3144.0(5)
_computing_cell_refinement 'CrysAlis PRO (Agilent, 2012)'
_computing_data_collection 'CrysAlis PRO (Agilent, 2012)'
_computing_data_reduction 'CrysAlis PRO (Agilent, 2012)'
_computing_structure_refinement 'SHELXL-2016/6 (Sheldrick, 2016)'
_computing_structure_solution 'SHELXL-2016/6 (Sheldrick, 2016)'
_diffrn_ambient_temperature 296(2)
_diffrn_measured_fraction_theta_full 0.999
_diffrn_measured_fraction_theta_max 0.951
_diffrn_measurement_device_type 'SuperNova, Dual, Cu at zero, Atlas, CCD'
_diffrn_measurement_method '\w scans'
_diffrn_radiation_monochromator graphite
_diffrn_radiation_source 'fine-focus sealed tube'
_diffrn_radiation_type MoK\a
_diffrn_radiation_wavelength 0.71073
_diffrn_reflns_av_R_equivalents 0.1004
_diffrn_reflns_av_unetI/netI 0.0657
_diffrn_reflns_Laue_measured_fraction_full 0.999
_diffrn_reflns_Laue_measured_fraction_max 0.951
_diffrn_reflns_limit_h_max 19
_diffrn_reflns_limit_h_min -19
_diffrn_reflns_limit_k_max 12
_diffrn_reflns_limit_k_min -12
_diffrn_reflns_limit_l_max 30
_diffrn_reflns_limit_l_min -31
_diffrn_reflns_number 26897
_diffrn_reflns_point_group_measured_fraction_full 0.999
_diffrn_reflns_point_group_measured_fraction_max 0.951
_diffrn_reflns_theta_full 26.000
_diffrn_reflns_theta_max 29.078
_diffrn_reflns_theta_min 3.141
_diffrn_standards_number 0
_exptl_absorpt_coefficient_mu 0.214
_exptl_absorpt_correction_T_max 1.00000
_exptl_absorpt_correction_T_min 0.79440
_exptl_absorpt_correction_type multi-scan
_exptl_absorpt_process_details
; 
CrysAlisPro, Agilent Technologies,
Version 1.171.36.20 (release 27-06-2012 CrysAlis171 .NET)
(compiled Jul 11 2012,15:38:31)
Empirical absorption correction using spherical harmonics,
 implemented in SCALE3 ABSPACK scaling algorithm.
;
_exptl_crystal_colour colorless
_exptl_crystal_density_diffrn 1.311
_exptl_crystal_density_method 'not measured'
_exptl_crystal_description block
_exptl_crystal_F_000 1296
_exptl_crystal_size_max 0.31
_exptl_crystal_size_mid 0.17
_exptl_crystal_size_min 0.16
_refine_diff_density_max 0.203
_refine_diff_density_min -0.385
_refine_diff_density_rms 0.048
_refine_ls_extinction_method none
_refine_ls_goodness_of_fit_ref 1.035
_refine_ls_hydrogen_treatment mixed
_refine_ls_matrix_type full
_refine_ls_number_parameters 202
_refine_ls_number_reflns 4013
_refine_ls_number_restraints 0
_refine_ls_restrained_S_all 1.035
_refine_ls_R_factor_all 0.1505
_refine_ls_R_factor_gt 0.0661
_refine_ls_shift/su_max 0.001
_refine_ls_shift/su_mean 0.000
_refine_ls_structure_factor_coef Fsqd
_refine_ls_weighting_details 'w=1/[\s^2^(Fo^2^)+(0.0927P)^2^+0.0243P] where P=(Fo^2^+2Fc^2^)/3'
_refine_ls_weighting_scheme calc
_refine_ls_wR_factor_gt 0.1718
_refine_ls_wR_factor_ref 0.2190
_reflns_Friedel_coverage 0.000
_reflns_number_gt 1773
_reflns_number_total 4013
_reflns_threshold_expression 'I > 2\s(I)'
_cod_data_source_file c7nj05109c2.cif
_cod_data_source_block nadeem_17084
_cod_depositor_comments 'Adding full bibliography for 7057000--7057001.cif.'
_cod_database_code 7057000
_shelx_shelxl_version_number 2016/6
_shelx_space_group_comment
;
The symmetry employed for this shelxl refinement is uniquely defined
by the following loop, which should always be used as a source of
symmetry information in preference to the above space-group names.
They are only intended as comments.
;

loop_
_space_group_symop_operation_xyz
'x, y, z'
'-x+1/2, -y, z+1/2'
'x+1/2, -y+1/2, -z'
'-x, y+1/2, -z+1/2'
'-x, -y, -z'
'x-1/2, y, -z-1/2'
'-x-1/2, y-1/2, z'
'x, -y-1/2, z-1/2'

loop_
_atom_site_label
_atom_site_type_symbol
_atom_site_fract_x
_atom_site_fract_y
_atom_site_fract_z
_atom_site_U_iso_or_equiv
_atom_site_adp_type
_atom_site_occupancy
_atom_site_site_symmetry_order
_atom_site_calc_flag
_atom_site_refinement_flags_posn
_atom_site_refinement_flags_adp
C1 C 0.7043(2) 0.1790(3) 0.75194(13) 0.0663(8) Uani 1 1 d . .
C2 C 0.7576(3) 0.2662(4) 0.78573(15) 0.0863(10) Uani 1 1 d . .
H2 H 0.811089 0.310431 0.771315 0.104 Uiso 1 1 calc R U
C3 C 0.7346(3) 0.2905(4) 0.84071(18) 0.1062(13) Uani 1 1 d . .
H3 H 0.771971 0.350642 0.862601 0.127 Uiso 1 1 calc R U
C4 C 0.6574(4) 0.2264(5) 0.86221(16) 0.1083(13) Uani 1 1 d . .
H4 H 0.642845 0.241815 0.899263 0.130 Uiso 1 1 calc R U
C5 C 0.5982(3) 0.1364(3) 0.82991(15) 0.0824(10) Uani 1 1 d . .
C6 C 0.6212(2) 0.1147(3) 0.77331(13) 0.0685(8) Uani 1 1 d . .
C7 C 0.5572(2) 0.0313(3) 0.74132(15) 0.0820(10) Uani 1 1 d . .
H7 H 0.568572 0.017923 0.703768 0.098 Uiso 1 1 calc R U
C8 C 0.4796(3) -0.0294(4) 0.7644(2) 0.1060(13) Uani 1 1 d . .
H8 H 0.438495 -0.082510 0.742238 0.127 Uiso 1 1 calc R U
C9 C 0.4604(4) -0.0140(4) 0.8199(2) 0.1195(15) Uani 1 1 d . .
H9 H 0.408323 -0.059930 0.835278 0.143 Uiso 1 1 calc R U
C10 C 0.5172(4) 0.0677(5) 0.85162(19) 0.1095(14) Uani 1 1 d . .
H10 H 0.502962 0.079590 0.888901 0.131 Uiso 1 1 calc R U
C11 C 0.7396(2) 0.1608(3) 0.69564(13) 0.0683(8) Uani 1 1 d . .
H11 H 0.787789 0.222256 0.684161 0.082 Uiso 1 1 calc R U
C12 C 0.5898(3) 0.0857(3) 0.55480(11) 0.0674(8) Uani 1 1 d . .
C13 C 0.5103(3) 0.0379(3) 0.58046(15) 0.0818(9) Uani 1 1 d . .
H13 H 0.511465 -0.049030 0.600560 0.098 Uiso 1 1 calc R U
C14 C 0.4284(3) 0.1170(5) 0.57687(18) 0.1029(12) Uani 1 1 d . .
H14 H 0.374417 0.084689 0.594692 0.123 Uiso 1 1 calc R U
C15 C 0.4276(4) 0.2434(5) 0.5468(2) 0.1194(16) Uani 1 1 d . .
H15 H 0.372496 0.297567 0.543934 0.143 Uiso 1 1 calc R U
C16 C 0.5073(5) 0.2913(4) 0.52076(18) 0.1161(16) Uani 1 1 d . .
H16 H 0.505293 0.376482 0.499680 0.139 Uiso 1 1 calc R U
C17 C 0.5905(3) 0.2149(3) 0.52537(14) 0.0903(11) Uani 1 1 d . .
H17 H 0.645243 0.249536 0.509096 0.108 Uiso 1 1 calc R U
N1 N 0.70910(18) 0.0669(3) 0.66121(10) 0.0661(7) Uani 1 1 d . .
N2 N 0.75561(19) 0.0629(3) 0.61008(11) 0.0729(8) Uani 1 1 d . .
O1 O 0.67116(17) -0.1563(2) 0.57842(9) 0.0848(7) Uani 1 1 d . .
O2 O 0.75042(19) 0.0078(3) 0.51235(9) 0.0941(8) Uani 1 1 d . .
S1 S 0.69480(6) -0.01231(8) 0.56053(3) 0.0718(3) Uani 1 1 d . .
H1N H 0.779(3) 0.144(3) 0.6033(13) 0.086 Uiso 1 1 d . U

loop_
_atom_site_aniso_label
_atom_site_aniso_U_11
_atom_site_aniso_U_22
_atom_site_aniso_U_33
_atom_site_aniso_U_23
_atom_site_aniso_U_13
_atom_site_aniso_U_12
C1 0.073(2) 0.0543(15) 0.072(2) 0.0010(13) -0.0039(17) -0.0020(15)
C2 0.093(3) 0.078(2) 0.089(3) -0.0103(17) -0.009(2) -0.011(2)
C3 0.124(4) 0.104(3) 0.090(3) -0.023(2) -0.016(3) -0.010(3)
C4 0.143(4) 0.109(3) 0.073(3) -0.011(2) -0.006(3) 0.013(3)
C5 0.095(3) 0.0772(19) 0.075(2) 0.0033(16) 0.008(2) 0.0176(19)
C6 0.074(2) 0.0530(15) 0.079(2) 0.0031(13) 0.0024(18) 0.0098(15)
C7 0.073(2) 0.078(2) 0.096(2) -0.0066(17) 0.015(2) -0.0068(18)
C8 0.083(3) 0.105(3) 0.130(4) -0.015(2) 0.025(3) -0.019(2)
C9 0.101(4) 0.106(3) 0.152(5) 0.009(3) 0.049(3) -0.003(3)
C10 0.119(4) 0.113(3) 0.097(3) 0.014(2) 0.043(3) 0.008(3)
C11 0.067(2) 0.0629(17) 0.075(2) 0.0055(15) -0.0013(16) -0.0045(15)
C12 0.086(2) 0.0602(16) 0.0560(17) -0.0007(12) -0.0136(15) -0.0017(16)
C13 0.081(3) 0.076(2) 0.088(2) 0.0018(16) -0.015(2) -0.0004(18)
C14 0.081(3) 0.114(3) 0.114(3) -0.012(2) -0.017(2) 0.025(2)
C15 0.142(5) 0.113(3) 0.104(4) -0.032(3) -0.040(3) 0.059(3)
C16 0.184(5) 0.081(2) 0.083(3) -0.0007(19) -0.027(3) 0.036(3)
C17 0.125(3) 0.0691(19) 0.076(2) 0.0040(15) -0.015(2) 0.005(2)
N1 0.0690(16) 0.0645(14) 0.0647(16) 0.0071(11) 0.0002(13) -0.0008(12)
N2 0.0714(18) 0.0809(16) 0.0665(17) 0.0030(13) 0.0055(13) -0.0137(14)
O1 0.0957(17) 0.0581(12) 0.1006(16) 0.0040(10) -0.0103(13) 0.0052(11)
O2 0.104(2) 0.1092(18) 0.0692(15) -0.0051(11) 0.0153(14) 0.0018(13)
S1 0.0784(6) 0.0691(5) 0.0680(6) 0.0000(3) -0.0014(4) 0.0023(4)

loop_
_atom_type_symbol
_atom_type_description
_atom_type_scat_dispersion_real
_atom_type_scat_dispersion_imag
_atom_type_scat_source
C C 0.0033 0.0016 'International Tables Vol C Tables 4.2.6.8 and 6.1.1.4'
H H 0.0000 0.0000 'International Tables Vol C Tables 4.2.6.8 and 6.1.1.4'
N N 0.0061 0.0033 'International Tables Vol C Tables 4.2.6.8 and 6.1.1.4'
O O 0.0106 0.0060 'International Tables Vol C Tables 4.2.6.8 and 6.1.1.4'
S S 0.1246 0.1234 'International Tables Vol C Tables 4.2.6.8 and 6.1.1.4'

loop_
_geom_angle_atom_site_label_1
_geom_angle_atom_site_label_2
_geom_angle_atom_site_label_3
_geom_angle
C2 C1 C6 119.1(3)
C2 C1 C11 115.5(3)
C6 C1 C11 125.4(3)
C1 C2 C3 122.2(4)
C1 C2 H2 118.9
C3 C2 H2 118.9
C4 C3 C2 119.5(4)
C4 C3 H3 120.2
C2 C3 H3 120.2
C3 C4 C5 121.7(4)
C3 C4 H4 119.1
C5 C4 H4 119.1
C4 C5 C10 122.7(4)
C4 C5 C6 118.4(4)
C10 C5 C6 118.9(4)
C7 C6 C1 124.1(3)
C7 C6 C5 116.8(3)
C1 C6 C5 119.0(3)
C8 C7 C6 121.3(4)
C8 C7 H7 119.3
C6 C7 H7 119.3
C7 C8 C9 121.4(4)
C7 C8 H8 119.3
C9 C8 H8 119.3
C10 C9 C8 119.6(4)
C10 C9 H9 120.2
C8 C9 H9 120.2
C9 C10 C5 121.8(4)
C9 C10 H10 119.1
C5 C10 H10 119.1
N1 C11 C1 124.7(3)
N1 C11 H11 117.6
C1 C11 H11 117.6
C13 C12 C17 121.0(3)
C13 C12 S1 120.8(2)
C17 C12 S1 118.2(3)
C12 C13 C14 120.6(3)
C12 C13 H13 119.7
C14 C13 H13 119.7
C15 C14 C13 119.0(4)
C15 C14 H14 120.5
C13 C14 H14 120.5
C14 C15 C16 120.4(4)
C14 C15 H15 119.8
C16 C15 H15 119.8
C15 C16 C17 121.0(4)
C15 C16 H16 119.5
C17 C16 H16 119.5
C12 C17 C16 117.9(4)
C12 C17 H17 121.0
C16 C17 H17 121.0
C11 N1 N2 115.7(3)
N1 N2 S1 114.0(2)
N1 N2 H1N 110(2)
S1 N2 H1N 117(2)
O2 S1 O1 120.03(14)
O2 S1 N2 104.52(16)
O1 S1 N2 106.95(14)
O2 S1 C12 110.27(15)
O1 S1 C12 107.06(15)
N2 S1 C12 107.33(14)

loop_
_geom_bond_atom_site_label_1
_geom_bond_atom_site_label_2
_geom_bond_distance
C1 C2 1.371(4)
C1 C6 1.419(4)
C1 C11 1.460(4)
C2 C3 1.387(5)
C2 H2 0.9300
C3 C4 1.350(5)
C3 H3 0.9300
C4 C5 1.413(5)
C4 H4 0.9300
C5 C10 1.415(5)
C5 C6 1.420(4)
C6 C7 1.418(4)
C7 C8 1.357(5)
C7 H7 0.9300
C8 C9 1.375(6)
C8 H8 0.9300
C9 C10 1.342(6)
C9 H9 0.9300
C10 H10 0.9300
C11 N1 1.270(3)
C11 H11 0.9300
C12 C13 1.364(5)
C12 C17 1.377(4)
C12 S1 1.749(3)
C13 C14 1.375(5)
C13 H13 0.9300
C14 C15 1.364(6)
C14 H14 0.9300
C15 C16 1.370(6)
C15 H15 0.9300
C16 C17 1.380(6)
C16 H16 0.9300
C17 H17 0.9300
N1 N2 1.403(3)
N2 S1 1.630(3)
N2 H1N 0.83(3)
O1 S1 1.424(2)
O2 S1 1.421(2)

loop_
_geom_hbond_atom_site_label_D
_geom_hbond_atom_site_label_H
_geom_hbond_atom_site_label_A
_geom_hbond_distance_DH
_geom_hbond_distance_HA
_geom_hbond_distance_DA
_geom_hbond_angle_DHA
_geom_hbond_site_symmetry_A
N2 H1N O1 0.83(3) 2.04(3) 2.870(3) 173(3) 7_765

loop_
_geom_torsion_atom_site_label_1
_geom_torsion_atom_site_label_2
_geom_torsion_atom_site_label_3
_geom_torsion_atom_site_label_4
_geom_torsion
C6 C1 C2 C3 1.8(5)
C11 C1 C2 C3 -178.2(3)
C1 C2 C3 C4 0.3(6)
C2 C3 C4 C5 -1.0(6)
C3 C4 C5 C10 179.8(4)
C3 C4 C5 C6 -0.4(5)
C2 C1 C6 C7 175.4(3)
C11 C1 C6 C7 -4.6(4)
C2 C1 C6 C5 -3.2(4)
C11 C1 C6 C5 176.8(3)
C4 C5 C6 C7 -176.2(3)
C10 C5 C6 C7 3.6(4)
C4 C5 C6 C1 2.5(4)
C10 C5 C6 C1 -177.7(3)
C1 C6 C7 C8 179.0(3)
C5 C6 C7 C8 -2.5(5)
C6 C7 C8 C9 -0.8(6)
C7 C8 C9 C10 2.8(7)
C8 C9 C10 C5 -1.5(7)
C4 C5 C10 C9 178.0(4)
C6 C5 C10 C9 -1.7(6)
C2 C1 C11 N1 168.1(3)
C6 C1 C11 N1 -11.9(5)
C17 C12 C13 C14 0.8(5)
S1 C12 C13 C14 178.5(3)
C12 C13 C14 C15 0.6(5)
C13 C14 C15 C16 -0.3(6)
C14 C15 C16 C17 -1.5(7)
C13 C12 C17 C16 -2.6(5)
S1 C12 C17 C16 179.7(3)
C15 C16 C17 C12 2.9(6)
C1 C11 N1 N2 -177.1(3)
C11 N1 N2 S1 -159.4(2)
N1 N2 S1 O2 174.6(2)
N1 N2 S1 O1 -57.2(2)
N1 N2 S1 C12 57.5(2)
C13 C12 S1 O2 150.4(3)
C17 C12 S1 O2 -31.9(3)
C13 C12 S1 O1 18.2(3)
C17 C12 S1 O1 -164.0(2)
C13 C12 S1 N2 -96.3(3)
C17 C12 S1 N2 81.4(3)
